data_4310113
loop_
_publ_author_name
'En-Qing Gao'
'Ai-Ling Cheng'
'Yan-Xia Xu'
'Ming-Yuan He'
'Chun-Hua Yan'

_publ_contact_author_address
;
Department of Chemistry,
East China Normal University,
Shanghai 200062, China.
;
_publ_contact_author_email eqgao@chem.ecnu.edu.cn
_publ_contact_author_fax 86-21-62233424
_publ_contact_author_name 'Prof. Chun-Hua Yan'
_publ_contact_author_phone 86-21-62233404
_publ_section_title
;
From Low-Dimensional Manganese(II) Azido Motifs to Higher-Dimensional
Materials: Structure and Magnetic Properties
;
_journal_name_full 'Inorganic Chemistry'
_journal_page_first 8822
_journal_page_last 8835
_journal_paper_doi 10.1021/ic0512328
_journal_volume 44
_journal_year 2005
_chemical_formula_sum 'C25 H22 Mn N10 O'
_chemical_formula_weight 532.46
_chemical_name_systematic
; 
 ? 
;
_space_group_IT_number 15
_symmetry_cell_setting monoclinic
_symmetry_space_group_name_Hall '-C 2yc'
_symmetry_space_group_name_H-M 'C 1 2/c 1'
_atom_sites_solution_hydrogens geom
_atom_sites_solution_primary direct
_atom_sites_solution_secondary difmap
_audit_creation_method SHELXL-97
_cell_angle_alpha 90.00
_cell_angle_beta 94.2343(7)
_cell_angle_gamma 90.00
_cell_formula_units_Z 8
_cell_length_a 23.9365(5)
_cell_length_b 10.8608(2)
_cell_length_c 19.7789(5)
_cell_measurement_reflns_used 72048
_cell_measurement_temperature 293(2)
_cell_measurement_theta_max 27.485
_cell_measurement_theta_min 3.395
_cell_volume 5127.88(19)
_computing_cell_refinement 'HKL Scalepack (Otwinowski & Minor, 1997)'
_computing_data_collection 'KappaCCD (Nonius B. V., 1998)'
_computing_data_reduction 'HKL Denzo (Otwinowski & Minor, 1997) & maXus (Mackay et al., 1998)'
_computing_molecular_graphics 'Bruker SHELXTL V5.1 (Sheldrick, 1998)'
_computing_publication_material 'SHELXL-97 (Sheldrick, 1997)'
_computing_structure_refinement 'SHELXL-97 (Sheldrick, 1997)'
_computing_structure_solution 'SHELXS-97 (Sheldrick, 1997)'
_diffrn_ambient_temperature 293(2)
_diffrn_detector_area_resol_mean 0.76
_diffrn_measured_fraction_theta_full 0.989
_diffrn_measured_fraction_theta_max 0.989
_diffrn_measurement_device_type 'NONIUS KappaCCD Diffractometer'
_diffrn_measurement_method CCD
_diffrn_radiation_monochromator graphite
_diffrn_radiation_source 'fine-focus sealed tube'
_diffrn_radiation_type MoK\a
_diffrn_radiation_wavelength 0.71073
_diffrn_reflns_av_R_equivalents 0.0535
_diffrn_reflns_av_sigmaI/netI 0.0467
_diffrn_reflns_limit_h_max 30
_diffrn_reflns_limit_h_min -30
_diffrn_reflns_limit_k_max 14
_diffrn_reflns_limit_k_min -13
_diffrn_reflns_limit_l_max 25
_diffrn_reflns_limit_l_min -25
_diffrn_reflns_number 40404
_diffrn_reflns_theta_full 27.52
_diffrn_reflns_theta_max 27.52
_diffrn_reflns_theta_min 3.40
_diffrn_standards_decay_% 0
_diffrn_standards_number 0
_exptl_absorpt_coefficient_mu 0.554
_exptl_absorpt_correction_T_max 0.921
_exptl_absorpt_correction_T_min 0.867
_exptl_absorpt_correction_type empirical
_exptl_absorpt_process_details '(Blessing, 1995, 1997)'
_exptl_crystal_colour yellow
_exptl_crystal_density_diffrn 1.379
_exptl_crystal_density_method 'not measured'
_exptl_crystal_description prism
_exptl_crystal_F_000 2200
_exptl_crystal_size_max 0.20
_exptl_crystal_size_mid 0.18
_exptl_crystal_size_min 0.14
_refine_diff_density_max 0.727
_refine_diff_density_min -0.681
_refine_diff_density_rms 0.068
_refine_ls_extinction_method none
_refine_ls_goodness_of_fit_ref 1.025
_refine_ls_hydrogen_treatment mixed
_refine_ls_matrix_type full
_refine_ls_number_parameters 340
_refine_ls_number_reflns 5827
_refine_ls_number_restraints 0
_refine_ls_restrained_S_all 1.025
_refine_ls_R_factor_all 0.1126
_refine_ls_R_factor_gt 0.0664
_refine_ls_shift/su_max 0.000
_refine_ls_shift/su_mean 0.000
_refine_ls_structure_factor_coef Fsqd
_refine_ls_weighting_details 'calc w=1/[\s^2^(Fo^2^)+(0.0932P)^2^+10.4086P] where P=(Fo^2^+2Fc^2^)/3'
_refine_ls_weighting_scheme calc
_refine_ls_wR_factor_gt 0.1747
_refine_ls_wR_factor_ref 0.1973
_reflns_number_gt 3712
_reflns_number_total 5827
_reflns_threshold_expression >2sigma(I)
_cod_data_source_file ic0512328si20050724_112622_1.cif
_cod_data_source_block 4
_cod_database_code 4310113

loop_
_symmetry_equiv_pos_as_xyz
'x, y, z'
'-x, y, -z+1/2'
'x+1/2, y+1/2, z'
'-x+1/2, y+1/2, -z+1/2'
'-x, -y, -z'
'x, -y, z-1/2'
'-x+1/2, -y+1/2, -z'
'x+1/2, -y+1/2, z-1/2'

loop_
_atom_site_label
_atom_site_type_symbol
_atom_site_fract_x
_atom_site_fract_y
_atom_site_fract_z
_atom_site_U_iso_or_equiv
_atom_site_adp_type
_atom_site_occupancy
_atom_site_symmetry_multiplicity
_atom_site_calc_flag
_atom_site_refinement_flags
_atom_site_disorder_assembly
_atom_site_disorder_group
Mn1 Mn 0.5000 0.31814(7) 0.2500 0.0496(3) Uani 1 2 d S . .
Mn2 Mn 0.5000 0.0000 0.0000 0.0516(3) Uani 1 2 d S . .
N1 N 0.56714(13) 0.4678(3) 0.26797(15) 0.0504(7) Uani 1 1 d . A 1
N2 N 0.72212(12) 0.7311(3) 0.36915(14) 0.0469(7) Uani 1 1 d . . .
N3 N 0.76778(12) 0.8076(3) 0.38322(14) 0.0470(7) Uani 1 1 d . . .
N4 N 0.59109(13) 0.9844(3) 0.47144(16) 0.0540(8) Uani 1 1 d . . 1
N5 N 0.43579(17) 0.1768(4) 0.2321(2) 0.0779(11) Uani 1 1 d . A .
N6 N 0.42457(16) 0.1023(4) 0.2693(2) 0.0802(12) Uani 1 1 d . . .
N7 N 0.4105(3) 0.0319(7) 0.3060(4) 0.176(4) Uani 1 1 d . A .
N8 N 0.51293(17) 0.3183(3) 0.13899(18) 0.0671(9) Uani 1 1 d . A .
N9 N 0.51187(12) 0.2450(3) 0.09598(16) 0.0480(7) Uani 1 1 d . . .
N10 N 0.51053(16) 0.1769(4) 0.0504(2) 0.0734(10) Uani 1 1 d . A .
O1 O 0.52699(15) -0.0925(3) 0.09579(17) 0.0756(9) Uani 1 1 d . . .
C1 C 0.60207(18) 0.4938(4) 0.2209(2) 0.0618(11) Uani 1 1 d . . .
H1A H 0.5960 0.4564 0.1787 0.074 Uiso 1 1 calc R A 1
C2 C 0.64685(16) 0.5730(4) 0.23107(18) 0.0564(10) Uani 1 1 d . A .
H2A H 0.6701 0.5878 0.1963 0.068 Uiso 1 1 calc R . .
C3 C 0.65704(14) 0.6305(3) 0.29309(17) 0.0414(8) Uani 1 1 d . . .
C4 C 0.62083(16) 0.6046(4) 0.34248(19) 0.0554(9) Uani 1 1 d . A .
H4A H 0.6260 0.6412 0.3850 0.066 Uiso 1 1 calc R . .
C5 C 0.57709(17) 0.5242(4) 0.3283(2) 0.0567(10) Uani 1 1 d . . .
H5A H 0.5531 0.5079 0.3622 0.068 Uiso 1 1 calc R A 1
C6 C 0.70594(13) 0.7136(3) 0.30701(17) 0.0394(7) Uani 1 1 d . A .
C7 C 0.73110(14) 0.7724(3) 0.24875(17) 0.0427(8) Uani 1 1 d . . .
C8 C 0.78491(16) 0.7465(4) 0.2325(2) 0.0561(10) Uani 1 1 d . A .
H8A H 0.8070 0.6919 0.2590 0.067 Uiso 1 1 calc R . .
C9 C 0.80603(19) 0.8020(5) 0.1766(2) 0.0688(12) Uani 1 1 d . . .
H9A H 0.8420 0.7831 0.1649 0.083 Uiso 1 1 calc R A .
C10 C 0.7739(2) 0.8845(5) 0.1388(2) 0.0728(13) Uani 1 1 d . A .
H10A H 0.7883 0.9216 0.1014 0.087 Uiso 1 1 calc R . .
C11 C 0.7218(2) 0.9130(5) 0.1550(2) 0.0791(14) Uani 1 1 d . . .
H11A H 0.7007 0.9709 0.1295 0.095 Uiso 1 1 calc R A .
C12 C 0.69956(17) 0.8560(4) 0.2093(2) 0.0620(10) Uani 1 1 d . A .
H12A H 0.6631 0.8740 0.2195 0.074 Uiso 1 1 calc R . .
C13 C 0.75760(15) 0.9065(3) 0.41635(16) 0.0453(8) Uani 1 1 d . . .
C14 C 0.80518(15) 0.9860(4) 0.44051(17) 0.0486(9) Uani 1 1 d . . .
C15 C 0.85875(18) 0.9360(5) 0.4519(2) 0.0694(12) Uani 1 1 d . . .
H15A H 0.8647 0.8529 0.4439 0.083 Uiso 1 1 calc R . .
C16 C 0.9030(2) 1.0107(7) 0.4754(3) 0.0909(18) Uani 1 1 d . . .
H16A H 0.9388 0.9778 0.4833 0.109 Uiso 1 1 calc R . .
C17 C 0.8939(3) 1.1328(7) 0.4867(3) 0.098(2) Uani 1 1 d . . .
H17A H 0.9236 1.1821 0.5031 0.118 Uiso 1 1 calc R . .
C18 C 0.8413(3) 1.1850(5) 0.4742(3) 0.0909(17) Uani 1 1 d . . .
H18A H 0.8358 1.2688 0.4809 0.109 Uiso 1 1 calc R . .
C19 C 0.79723(19) 1.1103(4) 0.4519(2) 0.0675(12) Uani 1 1 d . . .
H19A H 0.7616 1.1439 0.4442 0.081 Uiso 1 1 calc R . .
C20 C 0.70019(14) 0.9397(3) 0.43433(17) 0.0433(8) Uani 1 1 d . . .
C21 C 0.65925(18) 0.9907(4) 0.38902(19) 0.0603(10) Uani 1 1 d . . .
H21A H 0.6675 1.0101 0.3451 0.072 Uiso 1 1 calc R . .
C22 C 0.60657(17) 1.0122(4) 0.4098(2) 0.0608(10) Uani 1 1 d . . .
H22A H 0.5802 1.0484 0.3791 0.073 Uiso 1 1 calc R . 1
C23 C 0.63059(16) 0.9364(4) 0.51460(19) 0.0566(10) Uani 1 1 d . . .
H23A H 0.6212 0.9170 0.5581 0.068 Uiso 1 1 calc R . 1
C24 C 0.68487(16) 0.9137(4) 0.49823(18) 0.0532(9) Uani 1 1 d . . .
H24A H 0.7109 0.8810 0.5305 0.064 Uiso 1 1 calc R . .
C25 C 0.5082(3) -0.2062(6) 0.1227(4) 0.117(2) Uani 1 1 d . . .
H25A H 0.5281 -0.2218 0.1658 0.176 Uiso 1 1 calc R . .
H25B H 0.5151 -0.2720 0.0920 0.176 Uiso 1 1 calc R . .
H25C H 0.4688 -0.2012 0.1284 0.176 Uiso 1 1 calc R . .
H1O H 0.544(3) -0.045(6) 0.126(3) 0.12(2) Uiso 1 1 d . . .

loop_
_atom_site_aniso_label
_atom_site_aniso_U_11
_atom_site_aniso_U_22
_atom_site_aniso_U_33
_atom_site_aniso_U_23
_atom_site_aniso_U_13
_atom_site_aniso_U_12
Mn1 0.0558(5) 0.0446(5) 0.0478(5) 0.000 -0.0007(3) 0.000
Mn2 0.0547(5) 0.0492(5) 0.0506(5) -0.0088(4) 0.0011(3) 0.0055(4)
N1 0.0542(18) 0.0465(17) 0.0499(18) -0.0043(14) 0.0002(14) -0.0091(14)
N2 0.0532(17) 0.0437(17) 0.0438(17) -0.0056(13) 0.0036(13) -0.0090(13)
N3 0.0466(16) 0.0530(19) 0.0409(16) -0.0053(14) -0.0005(12) -0.0121(14)
N4 0.0544(18) 0.056(2) 0.0514(19) 0.0056(15) 0.0046(14) -0.0028(15)
N5 0.078(3) 0.073(3) 0.080(3) 0.007(2) -0.010(2) -0.014(2)
N6 0.071(3) 0.082(3) 0.082(3) 0.019(2) -0.026(2) -0.031(2)
N7 0.166(6) 0.182(6) 0.164(6) 0.106(5) -0.089(5) -0.118(5)
N8 0.094(3) 0.057(2) 0.051(2) -0.0161(17) 0.0071(17) -0.0033(18)
N9 0.0439(16) 0.0462(18) 0.0535(19) -0.0006(16) 0.0013(13) 0.0034(13)
N10 0.085(3) 0.067(2) 0.068(2) -0.031(2) 0.0057(19) 0.0070(19)
O1 0.083(2) 0.077(2) 0.065(2) 0.0060(18) -0.0039(16) -0.0033(18)
C1 0.076(3) 0.068(3) 0.041(2) -0.0125(19) 0.0018(19) -0.023(2)
C2 0.065(2) 0.066(3) 0.039(2) -0.0054(18) 0.0061(17) -0.023(2)
C3 0.0447(18) 0.0347(17) 0.0445(19) -0.0006(14) 0.0016(14) -0.0025(14)
C4 0.064(2) 0.054(2) 0.049(2) -0.0157(18) 0.0082(17) -0.0108(18)
C5 0.061(2) 0.056(2) 0.055(2) -0.0105(19) 0.0183(18) -0.0156(18)
C6 0.0437(18) 0.0312(16) 0.0431(19) -0.0042(14) 0.0016(14) 0.0014(13)
C7 0.0477(19) 0.0368(17) 0.0428(19) -0.0028(15) -0.0024(14) -0.0082(14)
C8 0.051(2) 0.060(2) 0.056(2) -0.0021(19) -0.0003(17) -0.0013(18)
C9 0.060(2) 0.081(3) 0.068(3) -0.012(2) 0.016(2) -0.020(2)
C10 0.095(4) 0.076(3) 0.048(2) 0.004(2) 0.009(2) -0.031(3)
C11 0.098(4) 0.072(3) 0.066(3) 0.027(2) -0.003(3) -0.003(3)
C12 0.058(2) 0.064(3) 0.064(3) 0.014(2) -0.0003(19) 0.0028(19)
C13 0.054(2) 0.049(2) 0.0322(17) 0.0015(15) -0.0034(14) -0.0135(16)
C14 0.052(2) 0.060(2) 0.0338(17) -0.0038(16) 0.0044(14) -0.0196(17)
C15 0.062(3) 0.089(3) 0.057(2) -0.006(2) -0.0017(19) -0.023(2)
C16 0.060(3) 0.137(6) 0.075(3) -0.009(3) -0.001(2) -0.038(3)
C17 0.094(4) 0.127(5) 0.073(3) -0.022(3) 0.001(3) -0.068(4)
C18 0.105(4) 0.082(4) 0.087(4) -0.026(3) 0.012(3) -0.049(3)
C19 0.072(3) 0.065(3) 0.067(3) -0.010(2) 0.007(2) -0.023(2)
C20 0.050(2) 0.0372(18) 0.0424(19) -0.0031(15) 0.0019(15) -0.0101(15)
C21 0.068(3) 0.073(3) 0.040(2) 0.0119(19) 0.0020(17) -0.008(2)
C22 0.057(2) 0.068(3) 0.057(2) 0.018(2) 0.0018(18) 0.0043(19)
C23 0.059(2) 0.071(3) 0.040(2) 0.0083(18) 0.0020(16) -0.003(2)
C24 0.057(2) 0.061(2) 0.040(2) 0.0034(17) -0.0039(16) -0.0005(18)
C25 0.152(6) 0.093(4) 0.107(5) 0.033(4) 0.018(4) 0.007(4)

loop_
_atom_type_symbol
_atom_type_description
_atom_type_scat_dispersion_real
_atom_type_scat_dispersion_imag
_atom_type_scat_source
C C 0.0033 0.0016 'International Tables Vol C Tables 4.2.6.8 and 6.1.1.4'
H H 0.0000 0.0000 'International Tables Vol C Tables 4.2.6.8 and 6.1.1.4'
N N 0.0061 0.0033 'International Tables Vol C Tables 4.2.6.8 and 6.1.1.4'
Mn Mn 0.3368 0.7283 'International Tables Vol C Tables 4.2.6.8 and 6.1.1.4'
O O 0.0106 0.0060 'International Tables Vol C Tables 4.2.6.8 and 6.1.1.4'

loop_
_geom_angle_atom_site_label_1
_geom_angle_atom_site_label_2
_geom_angle_atom_site_label_3
_geom_angle
_geom_angle_site_symmetry_1
_geom_angle_site_symmetry_3
_geom_angle_publ_flag
N5 Mn1 N5 90.6(2) . 2_655 ?
N5 Mn1 N8 90.75(15) . 2_655 ?
N5 Mn1 N8 89.31(15) 2_655 2_655 ?
N5 Mn1 N8 89.31(15) . . ?
N5 Mn1 N8 90.75(15) 2_655 . ?
N8 Mn1 N8 179.92(19) 2_655 . ?
N5 Mn1 N1 179.45(15) . . ?
N5 Mn1 N1 89.79(14) 2_655 . ?
N8 Mn1 N1 89.63(13) 2_655 . ?
N8 Mn1 N1 90.31(12) . . ?
N5 Mn1 N1 89.79(14) . 2_655 ?
N5 Mn1 N1 179.45(15) 2_655 2_655 ?
N8 Mn1 N1 90.31(12) 2_655 2_655 ?
N8 Mn1 N1 89.63(13) . 2_655 ?
N1 Mn1 N1 89.80(16) . 2_655 ?
N10 Mn2 N10 180.0 5_655 . ?
N10 Mn2 O1 90.45(15) 5_655 . ?
N10 Mn2 O1 89.55(15) . . ?
N10 Mn2 O1 89.55(15) 5_655 5_655 ?
N10 Mn2 O1 90.45(15) . 5_655 ?
O1 Mn2 O1 180.0 . 5_655 ?
N10 Mn2 N4 88.13(13) 5_655 2_645 ?
N10 Mn2 N4 91.87(13) . 2_645 ?
O1 Mn2 N4 88.75(12) . 2_645 ?
O1 Mn2 N4 91.25(12) 5_655 2_645 ?
N10 Mn2 N4 91.87(13) 5_655 6_565 ?
N10 Mn2 N4 88.13(13) . 6_565 ?
O1 Mn2 N4 91.25(12) . 6_565 ?
O1 Mn2 N4 88.75(12) 5_655 6_565 ?
N4 Mn2 N4 180.0 2_645 6_565 ?
C1 N1 C5 116.5(3) . . ?
C1 N1 Mn1 120.8(2) . . ?
C5 N1 Mn1 122.4(2) . . ?
C6 N2 N3 117.5(3) . . ?
C13 N3 N2 115.2(3) . . ?
C23 N4 C22 116.2(3) . . ?
C23 N4 Mn2 120.8(3) . 2_665 ?
C22 N4 Mn2 122.7(3) . 2_665 ?
N6 N5 Mn1 126.3(3) . . ?
N7 N6 N5 175.9(7) . . ?
N9 N8 Mn1 136.0(3) . . ?
N8 N9 N10 176.3(4) . . ?
N9 N10 Mn2 155.9(3) . . ?
C25 O1 Mn2 129.4(4) . . ?
N1 C1 C2 123.7(3) . . ?
C1 C2 C3 119.7(3) . . ?
C2 C3 C4 117.2(3) . . ?
C2 C3 C6 121.5(3) . . ?
C4 C3 C6 121.3(3) . . ?
C5 C4 C3 119.5(3) . . ?
N1 C5 C4 123.4(3) . . ?
N2 C6 C7 125.0(3) . . ?
N2 C6 C3 116.6(3) . . ?
C7 C6 C3 118.4(3) . . ?
C8 C7 C12 118.8(4) . . ?
C8 C7 C6 122.2(3) . . ?
C12 C7 C6 119.0(3) . . ?
C7 C8 C9 119.9(4) . . ?
C10 C9 C8 119.8(4) . . ?
C11 C10 C9 121.0(4) . . ?
C10 C11 C12 119.9(4) . . ?
C11 C12 C7 120.5(4) . . ?
N3 C13 C14 118.7(3) . . ?
N3 C13 C20 122.4(3) . . ?
C14 C13 C20 118.9(3) . . ?
C19 C14 C15 119.3(4) . . ?
C19 C14 C13 120.6(4) . . ?
C15 C14 C13 120.1(4) . . ?
C16 C15 C14 119.8(5) . . ?
C17 C16 C15 119.6(6) . . ?
C16 C17 C18 121.6(5) . . ?
C19 C18 C17 118.6(5) . . ?
C18 C19 C14 121.0(5) . . ?
C24 C20 C21 116.8(3) . . ?
C24 C20 C13 119.0(3) . . ?
C21 C20 C13 124.1(3) . . ?
C22 C21 C20 119.5(4) . . ?
N4 C22 C21 123.9(4) . . ?
N4 C23 C24 123.6(4) . . ?
C20 C24 C23 119.9(3) . . ?

loop_
_geom_bond_atom_site_label_1
_geom_bond_atom_site_label_2
_geom_bond_distance
_geom_bond_site_symmetry_2
_geom_bond_publ_flag
Mn1 N5 2.183(4) . ?
Mn1 N5 2.183(4) 2_655 ?
Mn1 N8 2.240(4) 2_655 ?
Mn1 N8 2.240(4) . ?
Mn1 N1 2.295(3) . ?
Mn1 N1 2.295(3) 2_655 ?
Mn2 N10 2.170(4) 5_655 ?
Mn2 N10 2.170(4) . ?
Mn2 O1 2.199(3) . ?
Mn2 O1 2.199(3) 5_655 ?
Mn2 N4 2.299(3) 2_645 ?
Mn2 N4 2.299(3) 6_565 ?
N1 C1 1.326(5) . ?
N1 C5 1.347(5) . ?
N2 C6 1.275(4) . ?
N2 N3 1.385(4) . ?
N3 C13 1.290(5) . ?
N4 C23 1.332(5) . ?
N4 C22 1.334(5) . ?
N4 Mn2 2.299(3) 2_665 ?
N5 N6 1.138(5) . ?
N6 N7 1.124(6) . ?
N8 N9 1.164(4) . ?
N9 N10 1.165(4) . ?
O1 C25 1.430(7) . ?
C1 C2 1.378(5) . ?
C2 C3 1.382(5) . ?
C3 C4 1.382(5) . ?
C3 C6 1.488(5) . ?
C4 C5 1.376(5) . ?
C6 C7 1.484(5) . ?
C7 C8 1.379(5) . ?
C7 C12 1.385(5) . ?
C8 C9 1.386(6) . ?
C9 C10 1.367(7) . ?
C10 C11 1.347(7) . ?
C11 C12 1.379(6) . ?
C13 C14 1.480(5) . ?
C13 C20 1.489(5) . ?
C14 C19 1.384(6) . ?
C14 C15 1.395(6) . ?
C15 C16 1.387(6) . ?
C16 C17 1.365(9) . ?
C17 C18 1.386(9) . ?
C18 C19 1.378(6) . ?
C20 C24 1.371(5) . ?
C20 C21 1.393(5) . ?
C21 C22 1.375(6) . ?
C23 C24 1.384(5) . ?
